data_7239559
loop_
_publ_author_name
'Wang, Guan-Yao'
'Song, Chan'
'Kong, De-Ming'
'Ruan, Wen-Juan'
'Chang, Ze'
'Li, Yue'

_publ_section_title
;
 Two luminescent metal--organic frameworks for the sensing of
 nitroaromatic explosives and DNA strands
;
_journal_issue 7
_journal_name_full 'J. Mater. Chem. A'
_journal_page_first 2213
_journal_paper_doi 10.1039/C3TA14199C
_journal_volume 2
_journal_year 2014
_chemical_formula_moiety 'C24 H12 N2 O10 Zn, C3 H7 N O, 2(C2 H8 N), 3(H2 O)'
_chemical_formula_sum 'C31 H41 N5 O14 Zn'
_chemical_formula_weight 773.08
_space_group_IT_number 2
_space_group_name_Hall '-P 1'
_space_group_name_H-M_alt 'P -1'
_symmetry_cell_setting triclinic
_symmetry_space_group_name_H-M 'P -1'
_atom_sites_solution_hydrogens geom
_atom_sites_solution_primary direct
_atom_sites_solution_secondary difmap
_audit_creation_method SHELXL-97
_cell_angle_alpha 103.66(3)
_cell_angle_beta 99.58(3)
_cell_angle_gamma 93.45(3)
_cell_formula_units_Z 2
_cell_length_a 10.004(2)
_cell_length_b 10.293(2)
_cell_length_c 17.914(4)
_cell_measurement_temperature 293(2)
_cell_volume 1757.9(7)
_computing_cell_refinement PROCESS-AUTO
_computing_data_collection PROCESS-AUTO
_computing_data_reduction CrystalStructure
_computing_molecular_graphics 'Bruker SHELXTL'
_computing_publication_material 'Bruker SHELXTL'
_computing_structure_refinement 'SHELXL-97 (Sheldrick, 1997)'
_computing_structure_solution 'SHELXS-97 (Sheldrick, 1990)'
_diffrn_ambient_temperature 293(2)
_diffrn_measured_fraction_theta_full 0.995
_diffrn_measured_fraction_theta_max 0.995
_diffrn_measurement_device_type SCX-MINI
_diffrn_measurement_method '\w scans'
_diffrn_radiation_monochromator graphite
_diffrn_radiation_source 'fine-focus sealed tube'
_diffrn_radiation_type MoK\a
_diffrn_radiation_wavelength 0.71073
_diffrn_reflns_av_R_equivalents 0.0621
_diffrn_reflns_av_sigmaI/netI 0.0869
_diffrn_reflns_limit_h_max 12
_diffrn_reflns_limit_h_min -12
_diffrn_reflns_limit_k_max 13
_diffrn_reflns_limit_k_min -13
_diffrn_reflns_limit_l_max 23
_diffrn_reflns_limit_l_min -23
_diffrn_reflns_number 18509
_diffrn_reflns_theta_full 27.48
_diffrn_reflns_theta_max 27.48
_diffrn_reflns_theta_min 3.06
_diffrn_standards_decay_% none
_diffrn_standards_interval_count none
_diffrn_standards_number none
_exptl_absorpt_coefficient_mu 0.773
_exptl_absorpt_correction_T_max 0.857
_exptl_absorpt_correction_T_min 0.824
_exptl_absorpt_correction_type multi-scan
_exptl_absorpt_process_details Higashi,1995
_exptl_crystal_colour colorless
_exptl_crystal_density_diffrn 1.461
_exptl_crystal_density_method 'not measured'
_exptl_crystal_description block
_exptl_crystal_F_000 808
_exptl_crystal_size_max 0.25
_exptl_crystal_size_mid 0.23
_exptl_crystal_size_min 0.20
_refine_diff_density_max 0.484
_refine_diff_density_min -0.459
_refine_diff_density_rms 0.076
_refine_ls_extinction_method none
_refine_ls_goodness_of_fit_ref 1.069
_refine_ls_hydrogen_treatment constr
_refine_ls_matrix_type full
_refine_ls_number_parameters 463
_refine_ls_number_reflns 8044
_refine_ls_number_restraints 0
_refine_ls_restrained_S_all 1.069
_refine_ls_R_factor_all 0.1090
_refine_ls_R_factor_gt 0.0678
_refine_ls_shift/su_max 0.001
_refine_ls_shift/su_mean 0.000
_refine_ls_structure_factor_coef Fsqd
_refine_ls_weighting_details 'calc w=1/[\s^2^(Fo^2^)+(0.0560P)^2^+0.8377P] where P=(Fo^2^+2Fc^2^)/3'
_refine_ls_weighting_scheme calc
_refine_ls_wR_factor_gt 0.1302
_refine_ls_wR_factor_ref 0.1461
_reflns_number_gt 5636
_reflns_number_total 8044
_reflns_threshold_expression >2sigma(I)
_cod_data_source_file c3ta14199c.txt
_cod_data_source_block 1
_cod_depositor_comments
;
The following automatic conversions were performed:

data item '_symmetry_cell_setting' value 'Triclinic' was changed to
'triclinic' in accordance with the
/home/saulius/struct/COD-crude-data/automatic-downloads/DataCite-retrospective/RSC/depositions/lib/dictionaries/cif_core.dic
dictionary named 'cif_core.dic' version 2.4.2 last updated on
2011-04-26.

Automatic conversion script
Id: cif_fix_values 6909 2019-04-08 15:41:33Z antanas 
;
_cod_original_cell_volume 1757.9(6)
_cod_original_sg_symbol_H-M P-1
_cod_database_code 7239559

loop_
_symmetry_equiv_pos_as_xyz
'x, y, z'
'-x, -y, -z'

loop_
_atom_site_label
_atom_site_type_symbol
_atom_site_fract_x
_atom_site_fract_y
_atom_site_fract_z
_atom_site_U_iso_or_equiv
_atom_site_adp_type
_atom_site_occupancy
_atom_site_symmetry_multiplicity
_atom_site_calc_flag
_atom_site_refinement_flags
C1 C 0.6829(4) 0.4955(4) -0.2836(2) 0.0362(9) Uani 1 1 d .
C2 C 0.5796(3) 0.5241(3) -0.23073(19) 0.0273(7) Uani 1 1 d .
C3 C 0.4419(3) 0.4977(3) -0.2638(2) 0.0305(8) Uani 1 1 d .
H3A H 0.4152 0.4657 -0.3177 0.037 Uiso 1 1 calc R
C4 C 0.3440(3) 0.5189(3) -0.21709(19) 0.0264(7) Uani 1 1 d .
C5 C 0.1954(4) 0.4903(3) -0.2529(2) 0.0343(9) Uani 1 1 d .
C6 C 0.3837(3) 0.5688(3) -0.1369(2) 0.0294(8) Uani 1 1 d .
H6 H 0.3181 0.5820 -0.1054 0.035 Uiso 1 1 calc R
C7 C 0.5209(3) 0.5991(3) -0.10323(19) 0.0291(8) Uani 1 1 d .
C8 C 0.6186(3) 0.5764(3) -0.1509(2) 0.0301(8) Uani 1 1 d .
H8 H 0.7107 0.5966 -0.1288 0.036 Uiso 1 1 calc R
C9 C 0.4958(4) 0.7344(4) 0.0251(2) 0.0390(9) Uani 1 1 d .
C10 C 0.5477(4) 0.7658(4) 0.1112(2) 0.0332(8) Uani 1 1 d .
C11 C 0.6859(4) 0.7823(4) 0.1441(2) 0.0376(9) Uani 1 1 d .
H11 H 0.7507 0.7686 0.1121 0.045 Uiso 1 1 calc R
C12 C 0.7264(4) 0.8193(4) 0.2247(2) 0.0379(9) Uani 1 1 d .
H12 H 0.8187 0.8311 0.2466 0.046 Uiso 1 1 calc R
C13 C 0.6312(4) 0.8386(4) 0.2727(2) 0.0359(9) Uani 1 1 d .
C14 C 0.4940(4) 0.8185(4) 0.2401(2) 0.0384(9) Uani 1 1 d .
H14 H 0.4294 0.8298 0.2723 0.046 Uiso 1 1 calc R
C15 C 0.4523(4) 0.7816(4) 0.1599(2) 0.0386(9) Uani 1 1 d .
H15 H 0.3598 0.7673 0.1384 0.046 Uiso 1 1 calc R
C16 C 0.6716(4) 0.8910(4) 0.3596(2) 0.0444(10) Uani 1 1 d .
C17 C 0.8205(4) 0.8676(3) 0.4782(2) 0.0320(8) Uani 1 1 d .
C18 C 0.8539(4) 0.7667(3) 0.5155(2) 0.0321(8) Uani 1 1 d .
H18 H 0.8424 0.6773 0.4873 0.038 Uiso 1 1 calc R
C19 C 0.9046(4) 0.8006(3) 0.5955(2) 0.0309(8) Uani 1 1 d .
C20 C 0.9376(4) 0.6937(4) 0.6392(2) 0.0362(9) Uani 1 1 d .
C21 C 0.9216(4) 0.9343(3) 0.6374(2) 0.0317(8) Uani 1 1 d .
H21 H 0.9555 0.9566 0.6909 0.038 Uiso 1 1 calc R
C22 C 0.8881(3) 1.0355(3) 0.59987(19) 0.0283(8) Uani 1 1 d .
C23 C 0.9071(3) 1.1800(3) 0.6459(2) 0.0306(8) Uani 1 1 d .
C24 C 0.8403(4) 1.0009(3) 0.5200(2) 0.0337(8) Uani 1 1 d .
H24 H 0.8212 1.0680 0.4941 0.040 Uiso 1 1 calc R
C25 C 0.6886(6) 0.9214(6) 0.8774(4) 0.0789(16) Uani 1 1 d .
H25 H 0.6504 0.9388 0.9222 0.095 Uiso 1 1 calc R
C26 C 0.6578(7) 0.8595(7) 0.7387(4) 0.100(2) Uani 1 1 d .
H26A H 0.7546 0.8560 0.7498 0.150 Uiso 1 1 calc R
H26B H 0.6381 0.9287 0.7120 0.150 Uiso 1 1 calc R
H26C H 0.6148 0.7744 0.7062 0.150 Uiso 1 1 calc R
C27 C 0.4609(5) 0.8729(6) 0.8052(4) 0.098(2) Uani 1 1 d .
H27A H 0.4264 0.7809 0.7806 0.147 Uiso 1 1 calc R
H27B H 0.4198 0.9300 0.7745 0.147 Uiso 1 1 calc R
H27C H 0.4392 0.8973 0.8566 0.147 Uiso 1 1 calc R
C28 C 0.7447(8) 0.3507(7) 0.4382(3) 0.124(3) Uani 1 1 d .
H28A H 0.7352 0.2664 0.3997 0.186 Uiso 1 1 calc R
H28B H 0.8397 0.3804 0.4574 0.186 Uiso 1 1 calc R
H28C H 0.7021 0.4163 0.4148 0.186 Uiso 1 1 calc R
C29 C 0.5381(8) 0.2778(10) 0.4836(5) 0.177(5) Uani 1 1 d .
H29A H 0.5104 0.2466 0.4279 0.266 Uiso 1 1 calc R
H29B H 0.4823 0.3458 0.5033 0.266 Uiso 1 1 calc R
H29C H 0.5279 0.2040 0.5071 0.266 Uiso 1 1 calc R
O1W O 0.8111(3) 0.5347(3) 0.01839(13) 0.0660(9) Uani 1 1 d G
H1B H 0.8272 0.4924 -0.0255 0.099 Uiso 1 1 d G
H1C H 0.8854 0.5557 0.0514 0.099 Uiso 1 1 d G
O2W O 0.9111(4) 0.4031(3) 0.88877(12) 0.0793(11) Uani 1 1 d G
H2B H 0.8829 0.4164 0.8440 0.119 Uiso 1 1 d G
H2C H 0.9302 0.3225 0.8835 0.119 Uiso 1 1 d G
O3W O 0.9612(4) 0.1446(3) 0.85597(13) 0.1011(14) Uani 1 1 d G
H3B H 0.9088 0.0867 0.8671 0.152 Uiso 1 1 d G
H3C H 0.9664 0.1201 0.8079 0.152 Uiso 1 1 d G
C30 C 0.1510(5) 0.8808(6) 0.8754(3) 0.0734(15) Uani 1 1 d .
H30A H 0.1353 0.9653 0.9074 0.110 Uiso 1 1 calc R
H30B H 0.1513 0.8890 0.8231 0.110 Uiso 1 1 calc R
H30C H 0.2375 0.8557 0.8964 0.110 Uiso 1 1 calc R
C31 C 0.0376(5) 0.7566(6) 0.9500(3) 0.0738(15) Uani 1 1 d .
H31A H 0.1241 0.7328 0.9720 0.111 Uiso 1 1 calc R
H31B H -0.0321 0.6853 0.9453 0.111 Uiso 1 1 calc R
H31C H 0.0171 0.8376 0.9835 0.111 Uiso 1 1 calc R
N1 N 0.7686(3) 0.8305(3) 0.39606(16) 0.0367(8) Uani 1 1 d .
H1A H 0.8017 0.7650 0.3679 0.044 Uiso 1 1 calc R
N2 N 0.5636(3) 0.6495(3) -0.02151(16) 0.0358(7) Uani 1 1 d .
H2A H 0.6377 0.6245 0.0001 0.043 Uiso 1 1 calc R
N3 N 0.6067(4) 0.8885(4) 0.8109(3) 0.0637(11) Uani 1 1 d .
N4 N 0.6801(5) 0.3340(5) 0.5024(2) 0.0834(15) Uani 1 1 d .
H4A H 0.6861 0.4150 0.5363 0.100 Uiso 1 1 calc R
H4B H 0.7286 0.2810 0.5274 0.100 Uiso 1 1 calc R
N5 N 0.0431(4) 0.7779(4) 0.8741(2) 0.0559(10) Uani 1 1 d .
H5A H -0.0376 0.8021 0.8543 0.067 Uiso 1 1 calc R
H5B H 0.0563 0.7000 0.8421 0.067 Uiso 1 1 calc R
O1 O 0.8064(2) 0.4956(3) -0.25109(15) 0.0393(6) Uani 1 1 d .
O2 O 0.6430(3) 0.4759(4) -0.35463(16) 0.0700(10) Uani 1 1 d .
O3 O 0.1612(3) 0.4341(3) -0.32489(16) 0.0437(7) Uani 1 1 d .
O4 O 0.1077(2) 0.5222(3) -0.21137(17) 0.0462(7) Uani 1 1 d .
O5 O 0.3947(3) 0.7837(3) -0.00041(16) 0.0639(9) Uani 1 1 d .
O6 O 0.6159(4) 0.9841(4) 0.39305(17) 0.0839(13) Uani 1 1 d .
O7 O 0.9125(3) 0.5712(2) 0.60148(15) 0.0389(6) Uani 1 1 d .
O8 O 0.9865(4) 0.7296(3) 0.70941(17) 0.0731(11) Uani 1 1 d .
O9 O 0.9426(3) 1.2081(3) 0.71797(15) 0.0518(8) Uani 1 1 d .
O10 O 0.8871(2) 1.2703(2) 0.60817(14) 0.0333(6) Uani 1 1 d .
O11 O 0.8156(4) 0.9316(4) 0.8863(3) 0.0993(14) Uani 1 1 d .
Zn1 Zn 0.94399(4) 0.45780(4) -0.32053(2) 0.02639(13) Uani 1 1 d .

loop_
_atom_site_aniso_label
_atom_site_aniso_U_11
_atom_site_aniso_U_22
_atom_site_aniso_U_33
_atom_site_aniso_U_23
_atom_site_aniso_U_13
_atom_site_aniso_U_12
C1 0.032(2) 0.044(2) 0.032(2) 0.0061(17) 0.0090(17) 0.0040(17)
C2 0.0256(17) 0.0277(19) 0.0271(18) 0.0042(14) 0.0048(14) 0.0019(14)
C3 0.0330(19) 0.0296(19) 0.0258(18) 0.0053(15) -0.0007(15) 0.0028(15)
C4 0.0222(16) 0.0241(18) 0.0302(19) 0.0048(14) 0.0005(14) 0.0023(14)
C5 0.0265(18) 0.0248(19) 0.048(2) 0.0113(17) -0.0065(17) 0.0017(15)
C6 0.0260(17) 0.032(2) 0.0307(19) 0.0075(15) 0.0059(15) 0.0041(15)
C7 0.0302(18) 0.0298(19) 0.0243(18) 0.0041(14) 0.0000(15) 0.0054(15)
C8 0.0218(17) 0.034(2) 0.0321(19) 0.0064(16) 0.0007(15) 0.0023(15)
C9 0.041(2) 0.041(2) 0.030(2) 0.0040(17) -0.0052(17) 0.0110(18)
C10 0.039(2) 0.032(2) 0.0253(19) 0.0062(15) -0.0023(16) 0.0061(16)
C11 0.042(2) 0.038(2) 0.030(2) 0.0054(17) 0.0008(17) 0.0084(18)
C12 0.040(2) 0.035(2) 0.032(2) 0.0043(17) -0.0074(17) 0.0063(17)
C13 0.052(2) 0.0267(19) 0.0254(19) 0.0049(15) -0.0024(17) 0.0098(17)
C14 0.047(2) 0.038(2) 0.030(2) 0.0063(17) 0.0104(18) 0.0058(18)
C15 0.038(2) 0.040(2) 0.034(2) 0.0076(17) -0.0001(17) 0.0013(18)
C16 0.064(3) 0.039(2) 0.028(2) 0.0037(17) 0.003(2) 0.016(2)
C17 0.040(2) 0.030(2) 0.0235(18) 0.0051(15) 0.0019(16) 0.0047(16)
C18 0.046(2) 0.0221(18) 0.0263(19) 0.0041(14) 0.0039(16) 0.0067(16)
C19 0.0371(19) 0.0260(19) 0.032(2) 0.0108(15) 0.0062(16) 0.0069(16)
C20 0.046(2) 0.031(2) 0.036(2) 0.0163(17) 0.0065(18) 0.0096(17)
C21 0.043(2) 0.0275(19) 0.0234(18) 0.0058(15) 0.0037(16) 0.0030(16)
C22 0.0319(18) 0.0233(18) 0.0278(18) 0.0056(14) 0.0017(15) 0.0030(15)
C23 0.0287(18) 0.0257(19) 0.034(2) 0.0049(16) 0.0004(16) -0.0015(15)
C24 0.047(2) 0.0260(19) 0.0277(19) 0.0107(15) -0.0008(17) 0.0055(17)
C25 0.078(4) 0.070(4) 0.098(5) 0.031(3) 0.023(4) 0.026(3)
C26 0.115(5) 0.098(5) 0.099(5) 0.030(4) 0.041(4) 0.023(4)
C27 0.063(4) 0.066(4) 0.177(7) 0.053(4) 0.023(4) 0.015(3)
C28 0.210(9) 0.110(6) 0.051(4) 0.021(4) 0.026(5) -0.003(6)
C29 0.100(6) 0.238(11) 0.118(7) -0.091(7) 0.007(5) 0.001(6)
O1W 0.0497(18) 0.101(3) 0.0528(19) 0.0260(19) 0.0094(15) 0.0284(18)
O2W 0.095(3) 0.097(3) 0.056(2) 0.033(2) 0.019(2) 0.020(2)
O3W 0.141(4) 0.098(3) 0.069(3) 0.028(2) 0.022(3) 0.012(3)
C30 0.057(3) 0.083(4) 0.081(4) 0.033(3) -0.001(3) -0.005(3)
C31 0.077(4) 0.084(4) 0.073(4) 0.033(3) 0.025(3) 0.022(3)
N1 0.054(2) 0.0310(17) 0.0228(16) 0.0034(13) 0.0007(14) 0.0159(15)
N2 0.0351(16) 0.048(2) 0.0207(15) 0.0052(14) -0.0018(13) 0.0124(15)
N3 0.057(3) 0.054(3) 0.089(3) 0.029(2) 0.017(2) 0.017(2)
N4 0.088(3) 0.112(4) 0.043(2) 0.005(2) -0.004(2) 0.057(3)
N5 0.065(2) 0.054(2) 0.043(2) 0.0028(18) 0.0071(19) 0.008(2)
O1 0.0267(13) 0.0544(17) 0.0390(15) 0.0133(13) 0.0080(11) 0.0095(12)
O2 0.0407(17) 0.132(3) 0.0287(16) 0.0017(18) 0.0085(14) 0.0096(18)
O3 0.0368(14) 0.0377(15) 0.0454(17) 0.0050(13) -0.0149(13) 0.0001(12)
O4 0.0243(13) 0.0439(17) 0.070(2) 0.0122(14) 0.0102(14) 0.0075(12)
O5 0.068(2) 0.081(2) 0.0345(16) 0.0000(15) -0.0085(15) 0.0454(18)
O6 0.109(3) 0.090(3) 0.0362(18) -0.0111(17) -0.0133(18) 0.066(2)
O7 0.0471(15) 0.0288(14) 0.0448(16) 0.0149(12) 0.0097(13) 0.0100(12)
O8 0.128(3) 0.0472(19) 0.0369(18) 0.0162(15) -0.0133(19) 0.013(2)
O9 0.080(2) 0.0345(16) 0.0304(15) -0.0007(12) -0.0062(15) 0.0061(15)
O10 0.0401(14) 0.0221(13) 0.0356(14) 0.0079(11) -0.0002(11) 0.0035(11)
O11 0.065(3) 0.102(3) 0.134(4) 0.040(3) 0.005(3) 0.019(2)
Zn1 0.0242(2) 0.0263(2) 0.0273(2) 0.00597(16) 0.00161(16) 0.00310(15)

loop_
_atom_type_symbol
_atom_type_description
_atom_type_scat_dispersion_real
_atom_type_scat_dispersion_imag
_atom_type_scat_source
C C 0.0033 0.0016 'International Tables Vol C Tables 4.2.6.8 and 6.1.1.4'
H H 0.0000 0.0000 'International Tables Vol C Tables 4.2.6.8 and 6.1.1.4'
N N 0.0061 0.0033 'International Tables Vol C Tables 4.2.6.8 and 6.1.1.4'
O O 0.0106 0.0060 'International Tables Vol C Tables 4.2.6.8 and 6.1.1.4'
Zn Zn 0.2839 1.4301 'International Tables Vol C Tables 4.2.6.8 and 6.1.1.4'

loop_
_geom_angle_atom_site_label_1
_geom_angle_atom_site_label_2
_geom_angle_atom_site_label_3
_geom_angle
_geom_angle_site_symmetry_1
_geom_angle_site_symmetry_3
O2 C1 O1 124.5(3) . .
O2 C1 C2 118.2(3) . .
O1 C1 C2 117.2(3) . .
C8 C2 C3 119.5(3) . .
C8 C2 C1 121.8(3) . .
C3 C2 C1 118.7(3) . .
C4 C3 C2 120.4(3) . .
C4 C3 H3A 119.8 . .
C2 C3 H3A 119.8 . .
C3 C4 C6 119.8(3) . .
C3 C4 C5 120.4(3) . .
C6 C4 C5 119.8(3) . .
O4 C5 O3 121.2(3) . .
O4 C5 C4 119.9(3) . .
O3 C5 C4 118.9(3) . .
O4 C5 Zn1 61.91(18) . 1_455
O3 C5 Zn1 59.48(18) . 1_455
C4 C5 Zn1 174.9(3) . 1_455
C4 C6 C7 120.4(3) . .
C4 C6 H6 119.8 . .
C7 C6 H6 119.8 . .
C6 C7 C8 119.3(3) . .
C6 C7 N2 121.3(3) . .
C8 C7 N2 119.4(3) . .
C2 C8 C7 120.5(3) . .
C2 C8 H8 119.7 . .
C7 C8 H8 119.7 . .
O5 C9 N2 123.0(3) . .
O5 C9 C10 119.8(3) . .
N2 C9 C10 117.2(3) . .
C15 C10 C11 119.4(3) . .
C15 C10 C9 117.6(3) . .
C11 C10 C9 123.0(3) . .
C12 C11 C10 119.6(4) . .
C12 C11 H11 120.2 . .
C10 C11 H11 120.2 . .
C13 C12 C11 120.7(3) . .
C13 C12 H12 119.6 . .
C11 C12 H12 119.6 . .
C12 C13 C14 119.6(3) . .
C12 C13 C16 122.0(3) . .
C14 C13 C16 118.3(4) . .
C15 C14 C13 120.3(4) . .
C15 C14 H14 119.9 . .
C13 C14 H14 119.9 . .
C14 C15 C10 120.4(4) . .
C14 C15 H15 119.8 . .
C10 C15 H15 119.8 . .
O6 C16 N1 124.0(4) . .
O6 C16 C13 119.2(4) . .
N1 C16 C13 116.7(3) . .
C24 C17 C18 120.3(3) . .
C24 C17 N1 121.2(3) . .
C18 C17 N1 118.5(3) . .
C17 C18 C19 119.5(3) . .
C17 C18 H18 120.3 . .
C19 C18 H18 120.3 . .
C21 C19 C18 120.0(3) . .
C21 C19 C20 118.7(3) . .
C18 C19 C20 121.3(3) . .
O8 C20 O7 123.1(3) . .
O8 C20 C19 118.5(3) . .
O7 C20 C19 118.3(3) . .
C19 C21 C22 120.5(3) . .
C19 C21 H21 119.7 . .
C22 C21 H21 119.7 . .
C24 C22 C21 119.0(3) . .
C24 C22 C23 120.9(3) . .
C21 C22 C23 120.0(3) . .
O9 C23 O10 122.3(3) . .
O9 C23 C22 119.9(3) . .
O10 C23 C22 117.9(3) . .
C22 C24 C17 120.6(3) . .
C22 C24 H24 119.7 . .
C17 C24 H24 119.7 . .
O11 C25 N3 124.9(6) . .
O11 C25 H25 117.6 . .
N3 C25 H25 117.6 . .
N3 C26 H26A 109.5 . .
N3 C26 H26B 109.5 . .
H26A C26 H26B 109.5 . .
N3 C26 H26C 109.5 . .
H26A C26 H26C 109.5 . .
H26B C26 H26C 109.5 . .
N3 C27 H27A 109.5 . .
N3 C27 H27B 109.5 . .
H27A C27 H27B 109.5 . .
N3 C27 H27C 109.5 . .
H27A C27 H27C 109.5 . .
H27B C27 H27C 109.5 . .
N4 C28 H28A 109.5 . .
N4 C28 H28B 109.5 . .
H28A C28 H28B 109.5 . .
N4 C28 H28C 109.5 . .
H28A C28 H28C 109.5 . .
H28B C28 H28C 109.5 . .
N4 C29 H29A 109.5 . .
N4 C29 H29B 109.5 . .
H29A C29 H29B 109.5 . .
N4 C29 H29C 109.5 . .
H29A C29 H29C 109.5 . .
H29B C29 H29C 109.5 . .
H1B O1W H1C 109.5 . .
H2B O2W H2C 109.5 . .
H3B O3W H3C 109.5 . .
N5 C30 H30A 109.5 . .
N5 C30 H30B 109.5 . .
H30A C30 H30B 109.5 . .
N5 C30 H30C 109.5 . .
H30A C30 H30C 109.5 . .
H30B C30 H30C 109.5 . .
N5 C31 H31A 109.5 . .
N5 C31 H31B 109.5 . .
H31A C31 H31B 109.5 . .
N5 C31 H31C 109.5 . .
H31A C31 H31C 109.5 . .
H31B C31 H31C 109.5 . .
C16 N1 C17 124.5(3) . .
C16 N1 H1A 117.8 . .
C17 N1 H1A 117.8 . .
C9 N2 C7 124.5(3) . .
C9 N2 H2A 117.7 . .
C7 N2 H2A 117.7 . .
C25 N3 C26 121.0(5) . .
C25 N3 C27 121.8(5) . .
C26 N3 C27 117.1(5) . .
C28 N4 C29 117.4(6) . .
C28 N4 H4A 107.9 . .
C29 N4 H4A 107.9 . .
C28 N4 H4B 107.9 . .
C29 N4 H4B 107.9 . .
H4A N4 H4B 107.2 . .
C31 N5 C30 113.2(4) . .
C31 N5 H5A 108.9 . .
C30 N5 H5A 108.9 . .
C31 N5 H5B 108.9 . .
C30 N5 H5B 108.9 . .
H5A N5 H5B 107.8 . .
C1 O1 Zn1 117.6(2) . .
C5 O3 Zn1 91.1(2) . 1_455
C5 O4 Zn1 88.9(2) . 1_455
C20 O7 Zn1 107.7(2) . 1_556
C23 O10 Zn1 111.2(2) . 1_566
O1 Zn1 O7 107.52(11) . 1_554
O1 Zn1 O10 107.06(11) . 1_544
O7 Zn1 O10 100.78(10) 1_554 1_544
O1 Zn1 O3 145.39(10) . 1_655
O7 Zn1 O3 97.38(11) 1_554 1_655
O10 Zn1 O3 90.97(10) 1_544 1_655
O1 Zn1 O4 87.62(10) . 1_655
O7 Zn1 O4 121.80(10) 1_554 1_655
O10 Zn1 O4 128.52(10) 1_544 1_655
O3 Zn1 O4 58.52(10) 1_655 1_655
O1 Zn1 C5 116.70(12) . 1_655
O7 Zn1 C5 110.77(12) 1_554 1_655
O10 Zn1 C5 112.71(11) 1_544 1_655
O3 Zn1 C5 29.41(11) 1_655 1_655
O4 Zn1 C5 29.17(11) 1_655 1_655

loop_
_geom_bond_atom_site_label_1
_geom_bond_atom_site_label_2
_geom_bond_distance
_geom_bond_site_symmetry_2
C1 O2 1.233(4) .
C1 O1 1.275(4) .
C1 C2 1.511(5) .
C2 C8 1.383(5) .
C2 C3 1.390(5) .
C3 C4 1.386(5) .
C3 H3A 0.9300 .
C4 C6 1.387(5) .
C4 C5 1.500(5) .
C5 O4 1.252(4) .
C5 O3 1.262(4) .
C5 Zn1 2.568(3) 1_455
C6 C7 1.389(5) .
C6 H6 0.9300 .
C7 C8 1.397(5) .
C7 N2 1.415(4) .
C8 H8 0.9300 .
C9 O5 1.227(4) .
C9 N2 1.355(5) .
C9 C10 1.495(5) .
C10 C15 1.387(5) .
C10 C11 1.393(5) .
C11 C12 1.386(5) .
C11 H11 0.9300 .
C12 C13 1.379(5) .
C12 H12 0.9300 .
C13 C14 1.382(5) .
C13 C16 1.499(5) .
C14 C15 1.380(5) .
C14 H14 0.9300 .
C15 H15 0.9300 .
C16 O6 1.221(5) .
C16 N1 1.346(5) .
C17 C24 1.384(5) .
C17 C18 1.390(5) .
C17 N1 1.427(4) .
C18 C19 1.390(5) .
C18 H18 0.9300 .
C19 C21 1.388(5) .
C19 C20 1.515(5) .
C20 O8 1.230(4) .
C20 O7 1.270(4) .
C21 C22 1.395(5) .
C21 H21 0.9300 .
C22 C24 1.384(5) .
C22 C23 1.505(5) .
C23 O9 1.239(4) .
C23 O10 1.279(4) .
C24 H24 0.9300 .
C25 O11 1.249(6) .
C25 N3 1.288(7) .
C25 H25 0.9300 .
C26 N3 1.442(7) .
C26 H26A 0.9600 .
C26 H26B 0.9600 .
C26 H26C 0.9600 .
C27 N3 1.442(6) .
C27 H27A 0.9600 .
C27 H27B 0.9600 .
C27 H27C 0.9600 .
C28 N4 1.449(7) .
C28 H28A 0.9600 .
C28 H28B 0.9600 .
C28 H28C 0.9600 .
C29 N4 1.454(8) .
C29 H29A 0.9600 .
C29 H29B 0.9600 .
C29 H29C 0.9600 .
O1W H1B 0.8501 .
O1W H1C 0.8499 .
O2W H2B 0.8501 .
O2W H2C 0.8500 .
O3W H3B 0.8500 .
O3W H3C 0.8500 .
C30 N5 1.459(6) .
C30 H30A 0.9600 .
C30 H30B 0.9600 .
C30 H30C 0.9600 .
C31 N5 1.437(6) .
C31 H31A 0.9600 .
C31 H31B 0.9600 .
C31 H31C 0.9600 .
N1 H1A 0.8600 .
N2 H2A 0.8600 .
N4 H4A 0.9000 .
N4 H4B 0.9000 .
N5 H5A 0.9000 .
N5 H5B 0.9000 .
O1 Zn1 2.000(2) .
O3 Zn1 2.213(3) 1_455
O4 Zn1 2.266(3) 1_455
O7 Zn1 2.020(2) 1_556
O10 Zn1 2.035(2) 1_566
Zn1 O7 2.020(3) 1_554
Zn1 O10 2.035(2) 1_544
Zn1 O3 2.213(3) 1_655
Zn1 O4 2.266(3) 1_655
Zn1 C5 2.568(3) 1_655

loop_
_geom_hbond_atom_site_label_D
_geom_hbond_atom_site_label_H
_geom_hbond_atom_site_label_A
_geom_hbond_distance_DH
_geom_hbond_distance_HA
_geom_hbond_distance_DA
_geom_hbond_angle_DHA
_geom_hbond_site_symmetry_A
N5 H5B O4 0.90 1.99 2.884(5) 169.4 1_556
N5 H5A O11 0.90 2.10 2.858(6) 141.0 1_455
N4 H4B O10 0.90 1.99 2.784(5) 146.7 1_545
N4 H4A O7 0.90 2.62 3.227(6) 125.4 .
N4 H4A O2 0.90 2.03 2.728(5) 133.2 1_556
N2 H2A O1W 0.86 2.03 2.864(4) 163.2 .
N1 H1A O3 0.86 2.09 2.902(4) 157.0 2_665
O3W H3C O9 0.85 2.01 2.683(3) 134.9 1_545
O3W H3B O11 0.85 1.93 2.769(6) 168.8 1_545
O2W H2C O3W 0.85 1.84 2.682 171.2 .
O2W H2B O1 0.85 2.11 2.942(3) 166.2 1_556
O1W H1C O2W 0.85 2.10 2.939(6) 167.4 2_766
O1W H1B O2W 0.85 1.94 2.771 165.4 1_554

loop_
_geom_torsion_atom_site_label_1
_geom_torsion_atom_site_label_2
_geom_torsion_atom_site_label_3
_geom_torsion_atom_site_label_4
_geom_torsion
_geom_torsion_site_symmetry_4
O2 C1 C2 C8 -165.2(4) .
O1 C1 C2 C8 13.7(5) .
O2 C1 C2 C3 14.3(5) .
O1 C1 C2 C3 -166.8(3) .
C8 C2 C3 C4 -2.4(5) .
C1 C2 C3 C4 178.1(3) .
C2 C3 C4 C6 1.1(5) .
C2 C3 C4 C5 -179.9(3) .
C3 C4 C5 O4 -172.8(3) .
C6 C4 C5 O4 6.1(5) .
C3 C4 C5 O3 7.1(5) .
C6 C4 C5 O3 -173.9(3) .
C3 C4 C5 Zn1 -63(3) 1_455
C6 C4 C5 Zn1 116(3) 1_455
C3 C4 C6 C7 0.7(5) .
C5 C4 C6 C7 -178.3(3) .
C4 C6 C7 C8 -1.2(5) .
C4 C6 C7 N2 -179.7(3) .
C3 C2 C8 C7 1.9(5) .
C1 C2 C8 C7 -178.6(3) .
C6 C7 C8 C2 -0.1(5) .
N2 C7 C8 C2 178.4(3) .
O5 C9 C10 C15 35.3(6) .
N2 C9 C10 C15 -143.7(4) .
O5 C9 C10 C11 -143.3(4) .
N2 C9 C10 C11 37.6(5) .
C15 C10 C11 C12 -2.5(5) .
C9 C10 C11 C12 176.1(3) .
C10 C11 C12 C13 0.6(6) .
C11 C12 C13 C14 1.3(6) .
C11 C12 C13 C16 -174.1(3) .
C12 C13 C14 C15 -1.2(6) .
C16 C13 C14 C15 174.3(3) .
C13 C14 C15 C10 -0.7(6) .
C11 C10 C15 C14 2.5(6) .
C9 C10 C15 C14 -176.2(3) .
C12 C13 C16 O6 130.8(5) .
C14 C13 C16 O6 -44.7(6) .
C12 C13 C16 N1 -49.3(5) .
C14 C13 C16 N1 135.2(4) .
C24 C17 C18 C19 1.4(6) .
N1 C17 C18 C19 180.0(3) .
C17 C18 C19 C21 -0.1(5) .
C17 C18 C19 C20 177.8(3) .
C21 C19 C20 O8 -4.5(6) .
C18 C19 C20 O8 177.6(4) .
C21 C19 C20 O7 175.0(3) .
C18 C19 C20 O7 -2.9(5) .
C18 C19 C21 C22 0.0(5) .
C20 C19 C21 C22 -177.9(3) .
C19 C21 C22 C24 -1.2(5) .
C19 C21 C22 C23 -180.0(3) .
C24 C22 C23 O9 175.8(3) .
C21 C22 C23 O9 -5.5(5) .
C24 C22 C23 O10 -5.0(5) .
C21 C22 C23 O10 173.7(3) .
C21 C22 C24 C17 2.6(5) .
C23 C22 C24 C17 -178.7(3) .
C18 C17 C24 C22 -2.7(6) .
N1 C17 C24 C22 178.8(3) .
O6 C16 N1 C17 -0.7(7) .
C13 C16 N1 C17 179.5(3) .
C24 C17 N1 C16 -37.9(6) .
C18 C17 N1 C16 143.5(4) .
O5 C9 N2 C7 -5.4(6) .
C10 C9 N2 C7 173.6(3) .
C6 C7 N2 C9 -35.6(5) .
C8 C7 N2 C9 145.8(4) .
O11 C25 N3 C26 0.2(9) .
O11 C25 N3 C27 177.2(5) .
O2 C1 O1 Zn1 -1.2(5) .
C2 C1 O1 Zn1 180.0(2) .
O4 C5 O3 Zn1 5.5(4) 1_455
C4 C5 O3 Zn1 -174.4(3) 1_455
O3 C5 O4 Zn1 -5.4(3) 1_455
C4 C5 O4 Zn1 174.5(3) 1_455
O8 C20 O7 Zn1 7.1(5) 1_556
C19 C20 O7 Zn1 -172.4(3) 1_556
O9 C23 O10 Zn1 7.2(4) 1_566
C22 C23 O10 Zn1 -172.0(2) 1_566
C1 O1 Zn1 O7 46.8(3) 1_554
C1 O1 Zn1 O10 -60.8(3) 1_544
C1 O1 Zn1 O3 -179.2(2) 1_655
C1 O1 Zn1 O4 169.5(3) 1_655
C1 O1 Zn1 C5 171.9(3) 1_655
